data_4346227
loop_
_publ_author_name
'Mandal, Abhishek'
'Grupp, Anita'
'Schwederski, Brigitte'
'Kaim, Wolfgang'
'Lahiri, Goutam Kumar'

_publ_section_title
;
 Varying Electronic Structures of Diosmium Complexes from Noninnocently
 Behaving Anthraquinone-Derived Bis-chelate Ligands.
;
_journal_issue 16
_journal_name_full 'Inorganic chemistry'
_journal_page_first 7936
_journal_page_last 7944
_journal_paper_doi 10.1021/acs.inorgchem.5b01017
_journal_volume 54
_journal_year 2015
_chemical_formula_sum 'C58 H46 Cl2 N12 O10 Os2'
_chemical_formula_weight 1522.37
_space_group_IT_number 2
_space_group_name_Hall '-P 1'
_space_group_name_H-M_alt 'P -1'
_symmetry_cell_setting triclinic
_symmetry_space_group_name_H-M 'P -1'
_atom_sites_solution_hydrogens geom
_atom_sites_solution_primary direct
_atom_sites_solution_secondary difmap
_audit_creation_method SHELXL-97
_cell_angle_alpha 100.196(3)
_cell_angle_beta 110.811(2)
_cell_angle_gamma 98.421(3)
_cell_formula_units_Z 2
_cell_length_a 13.639(4)
_cell_length_b 13.862(4)
_cell_length_c 17.859(5)
_cell_measurement_reflns_used 9985
_cell_measurement_temperature 100(2)
_cell_measurement_theta_max 29.2
_cell_measurement_theta_min 3.0
_cell_volume 3024.9(15)
_computing_structure_refinement 'SHELXL-97 (Sheldrick, 2008)'
_computing_structure_solution 'SHELXS-97 (Sheldrick, 2008)'
_diffrn_ambient_temperature 100(2)
_diffrn_measured_fraction_theta_full 0.996
_diffrn_measured_fraction_theta_max 0.996
_diffrn_radiation_monochromator graphite
_diffrn_radiation_source 'fine-focus sealed tube'
_diffrn_radiation_type MoK\a
_diffrn_radiation_wavelength 0.71070
_diffrn_reflns_av_R_equivalents 0.0580
_diffrn_reflns_av_sigmaI/netI 0.0643
_diffrn_reflns_limit_h_max 16
_diffrn_reflns_limit_h_min -15
_diffrn_reflns_limit_k_max 15
_diffrn_reflns_limit_k_min -16
_diffrn_reflns_limit_l_max 20
_diffrn_reflns_limit_l_min -21
_diffrn_reflns_number 29119
_diffrn_reflns_theta_full 25.00
_diffrn_reflns_theta_max 25.00
_diffrn_reflns_theta_min 3.01
_exptl_absorpt_coefficient_mu 4.351
_exptl_absorpt_correction_T_max 0.7803
_exptl_absorpt_correction_T_min 0.4344
_exptl_crystal_colour Blue
_exptl_crystal_density_diffrn 1.671
_exptl_crystal_density_method 'not measured'
_exptl_crystal_description Prism
_exptl_crystal_F_000 1488
_exptl_crystal_size_max 0.23
_exptl_crystal_size_mid 0.07
_exptl_crystal_size_min 0.06
_refine_diff_density_max 1.761
_refine_diff_density_min -1.675
_refine_diff_density_rms 0.168
_refine_ls_extinction_method none
_refine_ls_goodness_of_fit_ref 1.073
_refine_ls_hydrogen_treatment mixed
_refine_ls_matrix_type full
_refine_ls_number_parameters 759
_refine_ls_number_reflns 10629
_refine_ls_number_restraints 66
_refine_ls_restrained_S_all 1.076
_refine_ls_R_factor_all 0.0562
_refine_ls_R_factor_gt 0.0481
_refine_ls_shift/su_max 0.001
_refine_ls_shift/su_mean 0.000
_refine_ls_structure_factor_coef Fsqd
_refine_ls_weighting_details 'calc w=1/[\s^2^(Fo^2^)+(0.0370P)^2^+22.6338P] where P=(Fo^2^+2Fc^2^)/3'
_refine_ls_weighting_scheme calc
_refine_ls_wR_factor_gt 0.1115
_refine_ls_wR_factor_ref 0.1160
_reflns_number_gt 9205
_reflns_number_total 10629
_reflns_threshold_expression >2sigma(I)
_cod_data_source_file ic5b01017_si_001.cif
_cod_data_source_block '[3](ClO4)3'
_cod_database_code 4346227

loop_
_symmetry_equiv_pos_as_xyz
'x, y, z'
'-x, -y, -z'

loop_
_atom_site_label
_atom_site_type_symbol
_atom_site_fract_x
_atom_site_fract_y
_atom_site_fract_z
_atom_site_U_iso_or_equiv
_atom_site_adp_type
_atom_site_occupancy
_atom_site_symmetry_multiplicity
_atom_site_calc_flag
_atom_site_refinement_flags
Os1 Os 0.52180(2) 0.75630(2) 0.861248(18) 0.01582(9) Uani 1 1 d .
Os2 Os 0.09585(2) 0.78869(2) 0.400587(18) 0.01828(9) Uani 1 1 d .
Cl2 Cl 0.6923(4) 0.5806(3) 0.5018(3) 0.0917(12) Uani 1 1 d U
Cl1 Cl 0.14550(15) 0.62182(14) 0.93674(12) 0.0232(4) Uani 1 1 d .
O2 O 0.1066(4) 0.8237(4) 0.5174(3) 0.0219(12) Uani 1 1 d .
O1 O 0.3745(4) 0.7857(3) 0.8158(3) 0.0153(11) Uani 1 1 d .
O7 O 0.7122(14) 0.5104(11) 0.5521(10) 0.178(7) Uani 1 1 d U
O3 O 0.2597(4) 0.6437(5) 0.9794(4) 0.0394(16) Uani 1 1 d .
O9 O 0.6486(13) 0.5220(11) 0.4118(10) 0.172(6) Uani 1 1 d U
O5 O 0.0967(5) 0.5642(4) 0.9790(4) 0.0310(14) Uani 1 1 d .
O6 O 0.1162(5) 0.5643(4) 0.8530(4) 0.0338(14) Uani 1 1 d .
O10 O 0.6085(12) 0.6247(14) 0.5103(10) 0.184(7) Uani 1 1 d U
O4 O 0.1085(5) 0.7142(4) 0.9364(4) 0.0349(15) Uani 1 1 d .
O8 O 0.7905(8) 0.6499(8) 0.5224(8) 0.119(4) Uani 1 1 d U
N1 N 0.5096(5) 0.7168(5) 0.7461(4) 0.0181(13) Uani 1 1 d .
H1 H 0.5581 0.6846 0.7395 0.022 Uiso 1 1 calc R
N6 N 0.2425(5) 0.7613(5) 0.4455(4) 0.0233(15) Uani 1 1 d .
H6 H 0.2723 0.7509 0.4094 0.028 Uiso 1 1 calc R
N5 N 0.6608(5) 0.7055(5) 0.9002(4) 0.0194(14) Uani 1 1 d .
N3 N 0.5424(5) 0.8204(5) 0.9819(4) 0.0183(14) Uani 1 1 d .
N7 N 0.0134(5) 0.6475(4) 0.3916(4) 0.0208(14) Uani 1 1 d .
N9 N 0.0875(5) 0.7639(4) 0.2827(4) 0.0192(14) Uani 1 1 d .
N8 N -0.0607(5) 0.8070(5) 0.3642(4) 0.0218(14) Uani 1 1 d .
N2 N 0.5924(5) 0.9053(4) 0.8779(4) 0.0172(13) Uani 1 1 d .
N4 N 0.4619(5) 0.6115(4) 0.8623(4) 0.0178(13) Uani 1 1 d .
N10 N 0.1649(5) 0.9304(5) 0.3986(4) 0.0213(14) Uani 1 1 d .
N11 N 0.7980(8) 0.7519(8) 0.1323(7) 0.068(3) Uani 1 1 d U
N12 N 0.2720(10) 0.2981(10) 0.2736(8) 0.091(4) Uani 1 1 d U
C11 C 0.1690(6) 0.7967(6) 0.7915(5) 0.0248(18) Uani 1 1 d .
H11 H 0.2147 0.7875 0.8428 0.030 Uiso 1 1 calc R
C4 C 0.3028(6) 0.7561(5) 0.5215(5) 0.0206(17) Uani 1 1 d .
C5 C 0.2706(6) 0.7729(5) 0.5901(5) 0.0170(16) Uani 1 1 d .
C1 C 0.4393(6) 0.7308(5) 0.6755(5) 0.0180(16) Uani 1 1 d .
C16 C 0.5249(7) 0.8193(6) 1.1111(5) 0.0259(18) Uani 1 1 d .
H16 H 0.4996 0.7833 1.1438 0.031 Uiso 1 1 calc R
C14 C 0.3417(5) 0.7628(5) 0.6695(5) 0.0157(15) Uani 1 1 d .
C12 C 0.2064(6) 0.7981(5) 0.7282(5) 0.0157(15) Uani 1 1 d .
C7 C 0.1378(6) 0.8099(6) 0.6523(5) 0.0196(16) Uani 1 1 d .
C3 C 0.4043(6) 0.7293(6) 0.5332(5) 0.0253(18) Uani 1 1 d .
H3 H 0.4267 0.7210 0.4882 0.030 Uiso 1 1 calc R
C34 C 0.3589(6) 0.5710(5) 0.8462(5) 0.0194(16) Uani 1 1 d .
H34 H 0.3073 0.6107 0.8308 0.023 Uiso 1 1 calc R
C13 C 0.3140(6) 0.7825(5) 0.7395(4) 0.0142(15) Uani 1 1 d .
C15 C 0.5066(6) 0.7725(6) 1.0303(5) 0.0235(17) Uani 1 1 d .
H15 H 0.4674 0.7044 1.0082 0.028 Uiso 1 1 calc R
C17 C 0.5805(6) 0.9186(6) 1.1433(5) 0.0235(17) Uani 1 1 d .
H17 H 0.5951 0.9515 1.1988 0.028 Uiso 1 1 calc R
C6 C 0.1728(6) 0.8030(5) 0.5834(5) 0.0177(16) Uani 1 1 d .
C55 C 0.8759(10) 0.9410(9) 0.1586(9) 0.071(4) Uani 1 1 d U
H55A H 0.8474 0.9638 0.1078 0.107 Uiso 1 1 calc R
H55B H 0.9546 0.9538 0.1784 0.107 Uiso 1 1 calc R
H55C H 0.8556 0.9776 0.2009 0.107 Uiso 1 1 calc R
C56 C 0.8314(9) 0.8330(9) 0.1414(7) 0.054(3) Uani 1 1 d U
C2 C 0.4672(6) 0.7157(6) 0.6040(5) 0.0218(17) Uani 1 1 d .
H2 H 0.5322 0.6957 0.6082 0.026 Uiso 1 1 calc R
C19 C 0.5953(6) 0.9191(5) 1.0134(5) 0.0181(16) Uani 1 1 d .
C49 C 0.1216(6) 0.8477(6) 0.2582(5) 0.0210(17) Uani 1 1 d .
C18 C 0.6146(6) 0.9692(6) 1.0942(5) 0.0242(18) Uani 1 1 d .
H18 H 0.6511 1.0381 1.1152 0.029 Uiso 1 1 calc R
C58 C 0.2159(12) 0.3493(11) 0.2659(9) 0.077(4) Uani 1 1 d U
C47 C 0.0763(6) 0.7473(6) 0.1210(5) 0.0284(19) Uani 1 1 d .
H47 H 0.0718 0.7413 0.0660 0.034 Uiso 1 1 calc R
C26 C 0.8491(6) 0.7155(6) 0.9364(6) 0.029(2) Uani 1 1 d .
H26 H 0.9183 0.7544 0.9475 0.035 Uiso 1 1 calc R
C44 C -0.0939(7) 0.8931(6) 0.3531(5) 0.0279(19) Uani 1 1 d .
H44 H -0.0424 0.9513 0.3593 0.034 Uiso 1 1 calc R
C20 C 0.6249(6) 0.9675(5) 0.9546(5) 0.0193(16) Uani 1 1 d .
C45 C 0.0498(6) 0.6744(6) 0.2256(5) 0.0231(17) Uani 1 1 d .
H45 H 0.0244 0.6162 0.2405 0.028 Uiso 1 1 calc R
C8 C 0.0347(7) 0.8238(6) 0.6416(6) 0.030(2) Uani 1 1 d .
H8 H -0.0111 0.8343 0.5909 0.037 Uiso 1 1 calc R
C42 C -0.2748(7) 0.8180(7) 0.3246(5) 0.030(2) Uani 1 1 d .
H42 H -0.3481 0.8218 0.3095 0.036 Uiso 1 1 calc R
C50 C 0.1651(6) 0.9407(6) 0.3236(5) 0.0201(16) Uani 1 1 d .
C43 C -0.1983(7) 0.8987(7) 0.3335(5) 0.031(2) Uani 1 1 d .
H43 H -0.2182 0.9602 0.3259 0.037 Uiso 1 1 calc R
C9 C 0.0001(7) 0.8223(8) 0.7044(6) 0.040(2) Uani 1 1 d .
H9 H -0.0704 0.8307 0.6967 0.048 Uiso 1 1 calc R
C29 C 0.6484(6) 0.6061(6) 0.9035(5) 0.0231(17) Uani 1 1 d .
C35 C 0.0587(7) 0.5691(6) 0.4058(5) 0.0298(19) Uani 1 1 d .
H35 H 0.1340 0.5777 0.4198 0.036 Uiso 1 1 calc R
C48 C 0.1132(6) 0.8407(6) 0.1779(5) 0.0229(17) Uani 1 1 d .
H48 H 0.1326 0.8997 0.1614 0.027 Uiso 1 1 calc R
C27 C 0.8357(6) 0.6158(6) 0.9398(5) 0.030(2) Uani 1 1 d .
H27 H 0.8958 0.5855 0.9531 0.036 Uiso 1 1 calc R
C32 C 0.3992(7) 0.4167(6) 0.8721(6) 0.033(2) Uani 1 1 d .
H32 H 0.3772 0.3492 0.8739 0.040 Uiso 1 1 calc R
C22 C 0.6963(7) 1.1065(6) 0.9117(6) 0.0296(19) Uani 1 1 d .
H22 H 0.7326 1.1747 0.9236 0.035 Uiso 1 1 calc R
C46 C 0.0470(6) 0.6646(6) 0.1466(5) 0.0271(19) Uani 1 1 d .
H46 H 0.0244 0.5997 0.1097 0.033 Uiso 1 1 calc R
C33 C 0.3240(7) 0.4742(6) 0.8508(5) 0.0288(19) Uani 1 1 d .
H33 H 0.2505 0.4481 0.8397 0.035 Uiso 1 1 calc R
C54 C 0.2078(7) 1.0118(6) 0.4638(5) 0.0287(19) Uani 1 1 d .
H54 H 0.2069 1.0045 0.5154 0.034 Uiso 1 1 calc R
C25 C 0.7601(6) 0.7579(6) 0.9167(5) 0.0229(17) Uani 1 1 d .
H25 H 0.7697 0.8266 0.9149 0.028 Uiso 1 1 calc R
C28 C 0.7343(6) 0.5603(7) 0.9238(6) 0.031(2) Uani 1 1 d .
H28 H 0.7240 0.4920 0.9269 0.037 Uiso 1 1 calc R
C39 C -0.0950(7) 0.6345(6) 0.3722(5) 0.0264(18) Uani 1 1 d .
C40 C -0.1364(6) 0.7248(6) 0.3569(5) 0.0253(18) Uani 1 1 d .
C30 C 0.5375(6) 0.5552(6) 0.8854(5) 0.0269(19) Uani 1 1 d .
C52 C 0.2550(7) 1.1161(6) 0.3832(6) 0.032(2) Uani 1 1 d .
H52 H 0.2857 1.1792 0.3777 0.038 Uiso 1 1 calc R
C53 C 0.2527(7) 1.1049(6) 0.4587(6) 0.033(2) Uani 1 1 d .
H53 H 0.2817 1.1604 0.5058 0.039 Uiso 1 1 calc R
C51 C 0.2110(6) 1.0325(6) 0.3161(5) 0.0275(19) Uani 1 1 d .
H51 H 0.2125 1.0384 0.2643 0.033 Uiso 1 1 calc R
C31 C 0.5067(7) 0.4571(6) 0.8910(6) 0.035(2) Uani 1 1 d .
H31 H 0.5590 0.4183 0.9075 0.042 Uiso 1 1 calc R
C57 C 0.1414(14) 0.4126(13) 0.2547(11) 0.111(6) Uani 1 1 d U
H57A H 0.1604 0.4632 0.2271 0.167 Uiso 1 1 calc R
H57B H 0.1440 0.4464 0.3087 0.167 Uiso 1 1 calc R
H57C H 0.0686 0.3720 0.2206 0.167 Uiso 1 1 calc R
C21 C 0.6798(6) 1.0655(6) 0.9736(5) 0.0239(18) Uani 1 1 d .
H21 H 0.7067 1.1055 1.0287 0.029 Uiso 1 1 calc R
C24 C 0.6092(6) 0.9459(6) 0.8189(5) 0.0241(18) Uani 1 1 d .
H24 H 0.5858 0.9040 0.7648 0.029 Uiso 1 1 calc R
C23 C 0.6585(7) 1.0454(6) 0.8335(6) 0.0287(19) Uani 1 1 d .
H23 H 0.6664 1.0714 0.7897 0.034 Uiso 1 1 calc R
C41 C -0.2433(7) 0.7296(7) 0.3381(5) 0.032(2) Uani 1 1 d .
H41 H -0.2946 0.6728 0.3345 0.039 Uiso 1 1 calc R
C36 C -0.0004(8) 0.4763(6) 0.4008(6) 0.038(2) Uani 1 1 d .
H36 H 0.0336 0.4221 0.4107 0.045 Uiso 1 1 calc R
C38 C -0.1578(8) 0.5441(6) 0.3654(5) 0.033(2) Uani 1 1 d .
H38 H -0.2332 0.5359 0.3503 0.039 Uiso 1 1 calc R
C10 C 0.0673(7) 0.8085(8) 0.7804(6) 0.039(2) Uani 1 1 d .
H10 H 0.0423 0.8074 0.8237 0.046 Uiso 1 1 calc R
C37 C -0.1087(9) 0.4641(6) 0.3812(6) 0.040(2) Uani 1 1 d .
H37 H -0.1505 0.4013 0.3783 0.048 Uiso 1 1 calc R

loop_
_atom_site_aniso_label
_atom_site_aniso_U_11
_atom_site_aniso_U_22
_atom_site_aniso_U_33
_atom_site_aniso_U_23
_atom_site_aniso_U_13
_atom_site_aniso_U_12
Os1 0.01365(16) 0.01948(16) 0.01334(17) 0.00630(12) 0.00248(12) 0.00533(11)
Os2 0.01833(17) 0.02401(17) 0.01224(17) 0.00659(13) 0.00379(13) 0.00720(12)
Cl2 0.101(3) 0.097(3) 0.081(3) 0.016(2) 0.039(2) 0.036(2)
Cl1 0.0219(10) 0.0244(9) 0.0247(11) 0.0061(8) 0.0104(8) 0.0063(8)
O2 0.018(3) 0.035(3) 0.017(3) 0.009(2) 0.007(2) 0.014(2)
O1 0.019(3) 0.015(2) 0.010(3) 0.002(2) 0.002(2) 0.009(2)
O7 0.208(13) 0.161(11) 0.155(12) 0.089(10) 0.018(9) 0.092(10)
O3 0.017(3) 0.048(4) 0.040(4) -0.006(3) 0.009(3) -0.001(3)
O9 0.197(13) 0.152(11) 0.134(11) -0.029(9) 0.058(10) 0.040(10)
O5 0.032(3) 0.028(3) 0.033(4) 0.015(3) 0.011(3) 0.005(3)
O6 0.034(3) 0.038(3) 0.023(3) -0.003(3) 0.007(3) 0.015(3)
O10 0.154(11) 0.275(15) 0.184(13) 0.063(11) 0.098(10) 0.144(11)
O4 0.052(4) 0.030(3) 0.036(4) 0.014(3) 0.025(3) 0.021(3)
O8 0.064(6) 0.105(8) 0.140(10) -0.014(7) 0.022(6) -0.022(6)
N1 0.013(3) 0.028(3) 0.013(3) 0.005(3) 0.002(3) 0.011(3)
N6 0.024(4) 0.029(4) 0.018(4) 0.006(3) 0.008(3) 0.010(3)
N5 0.014(3) 0.025(3) 0.015(3) 0.006(3) 0.001(3) 0.002(3)
N3 0.012(3) 0.027(3) 0.018(4) 0.014(3) 0.003(3) 0.005(3)
N7 0.024(4) 0.019(3) 0.021(4) 0.009(3) 0.007(3) 0.007(3)
N9 0.009(3) 0.023(3) 0.025(4) 0.007(3) 0.005(3) 0.006(2)
N8 0.025(4) 0.027(3) 0.013(3) 0.006(3) 0.005(3) 0.007(3)
N2 0.011(3) 0.021(3) 0.017(3) 0.008(3) 0.000(3) 0.004(2)
N4 0.012(3) 0.018(3) 0.019(4) 0.004(3) 0.002(3) 0.002(2)
N10 0.012(3) 0.026(3) 0.024(4) 0.009(3) 0.001(3) 0.008(3)
N11 0.068(3) 0.069(3) 0.069(3) 0.0161(12) 0.0275(15) 0.0153(12)
N12 0.091(4) 0.092(4) 0.091(4) 0.0226(14) 0.0359(17) 0.0223(13)
C11 0.022(4) 0.030(4) 0.029(5) 0.014(4) 0.013(4) 0.012(3)
C4 0.024(4) 0.020(4) 0.018(4) 0.007(3) 0.007(3) 0.007(3)
C5 0.019(4) 0.013(3) 0.014(4) 0.001(3) 0.003(3) 0.001(3)
C1 0.017(4) 0.016(4) 0.021(4) 0.006(3) 0.008(3) 0.003(3)
C16 0.031(5) 0.033(5) 0.018(4) 0.013(4) 0.010(4) 0.013(4)
C14 0.010(3) 0.020(4) 0.015(4) 0.007(3) 0.003(3) 0.001(3)
C12 0.015(4) 0.014(3) 0.018(4) 0.006(3) 0.005(3) 0.003(3)
C7 0.017(4) 0.025(4) 0.015(4) 0.004(3) 0.004(3) 0.006(3)
C3 0.031(5) 0.035(4) 0.014(4) 0.006(4) 0.011(4) 0.014(4)
C34 0.015(4) 0.024(4) 0.017(4) 0.003(3) 0.005(3) 0.003(3)
C13 0.018(4) 0.011(3) 0.012(4) 0.002(3) 0.004(3) 0.002(3)
C15 0.019(4) 0.030(4) 0.024(5) 0.010(4) 0.007(4) 0.010(3)
C17 0.023(4) 0.035(5) 0.011(4) 0.007(3) 0.002(3) 0.013(3)
C6 0.018(4) 0.021(4) 0.010(4) 0.005(3) 0.001(3) 0.002(3)
C55 0.071(4) 0.071(4) 0.072(4) 0.0181(13) 0.0275(17) 0.0162(13)
C56 0.053(3) 0.054(3) 0.054(3) 0.0133(12) 0.0210(15) 0.0123(12)
C2 0.022(4) 0.029(4) 0.023(4) 0.013(3) 0.012(4) 0.014(3)
C19 0.011(4) 0.026(4) 0.018(4) 0.009(3) 0.002(3) 0.009(3)
C49 0.017(4) 0.031(4) 0.015(4) 0.009(3) 0.006(3) 0.004(3)
C18 0.018(4) 0.030(4) 0.021(4) 0.005(4) 0.003(3) 0.009(3)
C58 0.077(4) 0.077(4) 0.077(4) 0.0187(14) 0.0302(18) 0.0183(13)
C47 0.024(4) 0.044(5) 0.020(5) 0.010(4) 0.010(4) 0.011(4)
C26 0.012(4) 0.035(5) 0.039(5) 0.022(4) 0.004(4) 0.003(3)
C44 0.027(5) 0.029(4) 0.026(5) 0.011(4) 0.006(4) 0.007(4)
C20 0.015(4) 0.021(4) 0.018(4) 0.004(3) 0.002(3) 0.006(3)
C45 0.021(4) 0.023(4) 0.021(4) 0.006(3) 0.003(3) 0.006(3)
C8 0.023(4) 0.042(5) 0.033(5) 0.022(4) 0.007(4) 0.021(4)
C42 0.020(4) 0.045(5) 0.019(5) 0.000(4) 0.005(4) 0.007(4)
C50 0.016(4) 0.026(4) 0.023(4) 0.008(3) 0.011(3) 0.006(3)
C43 0.031(5) 0.039(5) 0.026(5) 0.005(4) 0.013(4) 0.015(4)
C9 0.029(5) 0.078(7) 0.027(5) 0.028(5) 0.014(4) 0.026(5)
C29 0.013(4) 0.031(4) 0.027(5) 0.014(4) 0.004(3) 0.011(3)
C35 0.041(5) 0.032(5) 0.018(5) 0.011(4) 0.010(4) 0.014(4)
C48 0.022(4) 0.023(4) 0.021(4) 0.007(3) 0.006(3) 0.001(3)
C27 0.021(4) 0.043(5) 0.031(5) 0.020(4) 0.007(4) 0.019(4)
C32 0.031(5) 0.021(4) 0.046(6) 0.007(4) 0.013(4) 0.009(4)
C22 0.032(5) 0.024(4) 0.034(5) 0.008(4) 0.016(4) 0.000(4)
C46 0.025(4) 0.029(4) 0.017(4) -0.004(3) 0.001(4) 0.005(3)
C33 0.026(4) 0.029(4) 0.032(5) 0.014(4) 0.009(4) 0.005(4)
C54 0.029(5) 0.028(4) 0.021(5) 0.001(4) 0.003(4) 0.006(4)
C25 0.019(4) 0.031(4) 0.023(4) 0.009(4) 0.011(4) 0.006(3)
C28 0.020(4) 0.036(5) 0.037(5) 0.020(4) 0.005(4) 0.010(4)
C39 0.032(5) 0.024(4) 0.012(4) 0.003(3) 0.001(4) -0.004(3)
C40 0.024(4) 0.024(4) 0.021(5) 0.000(3) 0.004(4) 0.004(3)
C30 0.021(4) 0.027(4) 0.030(5) 0.011(4) 0.002(4) 0.012(3)
C52 0.025(5) 0.025(4) 0.049(6) 0.008(4) 0.018(4) 0.006(4)
C53 0.028(5) 0.032(5) 0.031(5) 0.000(4) 0.009(4) 0.000(4)
C51 0.026(4) 0.033(5) 0.028(5) 0.006(4) 0.015(4) 0.010(4)
C31 0.036(5) 0.028(4) 0.047(6) 0.025(4) 0.012(5) 0.017(4)
C57 0.112(6) 0.112(6) 0.111(6) 0.0274(17) 0.044(2) 0.0259(16)
C21 0.019(4) 0.025(4) 0.025(5) -0.001(3) 0.008(4) 0.006(3)
C24 0.023(4) 0.024(4) 0.025(5) 0.007(3) 0.008(4) 0.006(3)
C23 0.027(5) 0.029(4) 0.036(5) 0.015(4) 0.017(4) 0.004(4)
C41 0.019(4) 0.045(5) 0.028(5) 0.004(4) 0.008(4) 0.001(4)
C36 0.056(7) 0.026(5) 0.026(5) 0.006(4) 0.010(5) 0.013(4)
C38 0.042(5) 0.030(5) 0.024(5) 0.004(4) 0.014(4) 0.003(4)
C10 0.034(5) 0.070(7) 0.031(5) 0.030(5) 0.019(4) 0.031(5)
C37 0.069(7) 0.020(4) 0.028(5) 0.006(4) 0.020(5) -0.002(4)

loop_
_atom_type_symbol
_atom_type_description
_atom_type_scat_dispersion_real
_atom_type_scat_dispersion_imag
_atom_type_scat_source
C C 0.0033 0.0016 'International Tables Vol C Tables 4.2.6.8 and 6.1.1.4'
H H 0.0000 0.0000 'International Tables Vol C Tables 4.2.6.8 and 6.1.1.4'
Cl Cl 0.1484 0.1585 'International Tables Vol C Tables 4.2.6.8 and 6.1.1.4'
N N 0.0061 0.0033 'International Tables Vol C Tables 4.2.6.8 and 6.1.1.4'
O O 0.0106 0.0060 'International Tables Vol C Tables 4.2.6.8 and 6.1.1.4'
Os Os -1.2165 7.6030 'International Tables Vol C Tables 4.2.6.8 and 6.1.1.4'

loop_
_geom_angle_atom_site_label_1
_geom_angle_atom_site_label_2
_geom_angle_atom_site_label_3
_geom_angle
N1 Os1 O1 87.4(2)
N1 Os1 N5 89.9(2)
O1 Os1 N5 171.9(2)
N1 Os1 N4 93.4(3)
O1 Os1 N4 93.4(2)
N5 Os1 N4 79.2(2)
N1 Os1 N2 93.8(3)
O1 Os1 N2 90.3(2)
N5 Os1 N2 97.5(2)
N4 Os1 N2 172.0(2)
N1 Os1 N3 171.2(2)
O1 Os1 N3 91.6(2)
N5 Os1 N3 92.3(2)
N4 Os1 N3 95.3(2)
N2 Os1 N3 77.5(2)
N6 Os2 O2 87.2(2)
N6 Os2 N9 93.6(3)
O2 Os2 N9 175.9(2)
N6 Os2 N7 95.9(3)
O2 Os2 N7 86.5(2)
N9 Os2 N7 97.4(2)
N6 Os2 N10 89.1(2)
O2 Os2 N10 97.1(2)
N9 Os2 N10 78.9(3)
N7 Os2 N10 174.0(2)
N6 Os2 N8 172.6(3)
O2 Os2 N8 87.5(2)
N9 Os2 N8 92.0(2)
N7 Os2 N8 78.6(2)
N10 Os2 N8 96.6(2)
O10 Cl2 O8 114.7(10)
O10 Cl2 O7 109.6(11)
O8 Cl2 O7 108.5(10)
O10 Cl2 O9 105.2(10)
O8 Cl2 O9 110.7(9)
O7 Cl2 O9 108.0(10)
O3 Cl1 O5 108.9(4)
O3 Cl1 O4 110.0(4)
O5 Cl1 O4 108.7(4)
O3 Cl1 O6 109.3(4)
O5 Cl1 O6 109.7(4)
O4 Cl1 O6 110.3(4)
C6 O2 Os2 129.3(5)
C13 O1 Os1 129.2(4)
C1 N1 Os1 130.9(5)
C1 N1 H1 114.5
Os1 N1 H1 114.5
C4 N6 Os2 130.5(6)
C4 N6 H6 114.7
Os2 N6 H6 114.7
C25 N5 C29 118.0(6)
C25 N5 Os1 125.9(5)
C29 N5 Os1 116.0(5)
C15 N3 C19 118.2(7)
C15 N3 Os1 125.4(5)
C19 N3 Os1 116.4(5)
C35 N7 C39 118.3(7)
C35 N7 Os2 124.9(6)
C39 N7 Os2 116.8(5)
C45 N9 C49 117.2(7)
C45 N9 Os2 126.5(5)
C49 N9 Os2 116.3(5)
C44 N8 C40 117.7(7)
C44 N8 Os2 126.7(5)
C40 N8 Os2 115.4(5)
C24 N2 C20 117.2(6)
C24 N2 Os1 125.3(5)
C20 N2 Os1 117.4(5)
C34 N4 C30 118.9(6)
C34 N4 Os1 125.8(5)
C30 N4 Os1 115.2(5)
C54 N10 C50 118.8(7)
C54 N10 Os2 125.6(6)
C50 N10 Os2 115.6(5)
C10 C11 C12 120.7(8)
C10 C11 H11 119.7
C12 C11 H11 119.7
N6 C4 C5 123.8(7)
N6 C4 C3 117.0(7)
C5 C4 C3 119.2(7)
C6 C5 C4 122.0(7)
C6 C5 C14 119.0(7)
C4 C5 C14 118.9(7)
N1 C1 C14 123.3(7)
N1 C1 C2 117.3(7)
C14 C1 C2 119.3(7)
C17 C16 C15 119.1(8)
C17 C16 H16 120.5
C15 C16 H16 120.5
C13 C14 C1 120.9(7)
C13 C14 C5 120.3(6)
C1 C14 C5 118.7(7)
C11 C12 C7 119.3(7)
C11 C12 C13 120.5(7)
C7 C12 C13 120.1(7)
C8 C7 C12 119.9(7)
C8 C7 C6 120.3(7)
C12 C7 C6 119.8(7)
C2 C3 C4 122.3(8)
C2 C3 H3 118.9
C4 C3 H3 118.9
N4 C34 C33 123.2(7)
N4 C34 H34 118.4
C33 C34 H34 118.4
O1 C13 C14 126.7(6)
O1 C13 C12 113.9(6)
C14 C13 C12 119.4(6)
N3 C15 C16 122.5(8)
N3 C15 H15 118.8
C16 C15 H15 118.8
C18 C17 C16 119.2(8)
C18 C17 H17 120.4
C16 C17 H17 120.4
O2 C6 C5 125.0(7)
O2 C6 C7 114.7(6)
C5 C6 C7 120.2(7)
C56 C55 H55A 109.5
C56 C55 H55B 109.5
H55A C55 H55B 109.5
C56 C55 H55C 109.5
H55A C55 H55C 109.5
H55B C55 H55C 109.5
N11 C56 C55 176.6(14)
C3 C2 C1 121.4(7)
C3 C2 H2 119.3
C1 C2 H2 119.3
N3 C19 C18 121.1(7)
N3 C19 C20 114.7(7)
C18 C19 C20 124.1(7)
C48 C49 N9 121.2(7)
C48 C49 C50 124.5(7)
N9 C49 C50 114.2(7)
C17 C18 C19 119.9(7)
C17 C18 H18 120.1
C19 C18 H18 120.1
N12 C58 C57 178.4(19)
C46 C47 C48 118.1(8)
C46 C47 H47 120.9
C48 C47 H47 120.9
C27 C26 C25 119.1(7)
C27 C26 H26 120.5
C25 C26 H26 120.5
C43 C44 N8 122.1(8)
C43 C44 H44 119.0
N8 C44 H44 119.0
N2 C20 C21 121.9(7)
N2 C20 C19 113.7(6)
C21 C20 C19 124.4(7)
N9 C45 C46 122.5(7)
N9 C45 H45 118.7
C46 C45 H45 118.7
C9 C8 C7 119.7(8)
C9 C8 H8 120.2
C7 C8 H8 120.2
C43 C42 C41 118.3(8)
C43 C42 H42 120.9
C41 C42 H42 120.9
N10 C50 C51 120.1(7)
N10 C50 C49 114.7(6)
C51 C50 C49 125.1(7)
C42 C43 C44 121.3(8)
C42 C43 H43 119.4
C44 C43 H43 119.4
C8 C9 C10 121.1(8)
C8 C9 H9 119.5
C10 C9 H9 119.5
N5 C29 C28 122.2(7)
N5 C29 C30 114.2(6)
C28 C29 C30 123.6(7)
N7 C35 C36 122.4(8)
N7 C35 H35 118.8
C36 C35 H35 118.8
C49 C48 C47 120.2(7)
C49 C48 H48 119.9
C47 C48 H48 119.9
C26 C27 C28 119.7(7)
C26 C27 H27 120.1
C28 C27 H27 120.1
C33 C32 C31 120.3(8)
C33 C32 H32 119.9
C31 C32 H32 119.9
C23 C22 C21 118.1(7)
C23 C22 H22 121.0
C21 C22 H22 121.0
C47 C46 C45 120.5(8)
C47 C46 H46 119.7
C45 C46 H46 119.7
C32 C33 C34 118.0(8)
C32 C33 H33 121.0
C34 C33 H33 121.0
N10 C54 C53 123.0(8)
N10 C54 H54 118.5
C53 C54 H54 118.5
N5 C25 C26 122.4(7)
N5 C25 H25 118.8
C26 C25 H25 118.8
C29 C28 C27 118.6(8)
C29 C28 H28 120.7
C27 C28 H28 120.7
N7 C39 C38 121.8(8)
N7 C39 C40 113.7(7)
C38 C39 C40 124.4(8)
N8 C40 C41 120.9(7)
N8 C40 C39 115.3(7)
C41 C40 C39 123.7(7)
N4 C30 C31 120.3(7)
N4 C30 C29 115.3(7)
C31 C30 C29 124.5(7)
C51 C52 C53 118.2(8)
C51 C52 H52 120.9
C53 C52 H52 120.9
C54 C53 C52 118.9(8)
C54 C53 H53 120.6
C52 C53 H53 120.6
C50 C51 C52 121.0(8)
C50 C51 H51 119.5
C52 C51 H51 119.5
C32 C31 C30 119.3(8)
C32 C31 H31 120.3
C30 C31 H31 120.3
C58 C57 H57A 109.5
C58 C57 H57B 109.5
H57A C57 H57B 109.5
C58 C57 H57C 109.5
H57A C57 H57C 109.5
H57B C57 H57C 109.5
C20 C21 C22 119.9(8)
C20 C21 H21 120.0
C22 C21 H21 120.0
N2 C24 C23 123.1(8)
N2 C24 H24 118.4
C23 C24 H24 118.4
C22 C23 C24 119.5(8)
C22 C23 H23 120.3
C24 C23 H23 120.3
C42 C41 C40 119.7(8)
C42 C41 H41 120.2
C40 C41 H41 120.2
C37 C36 C35 118.8(8)
C37 C36 H36 120.6
C35 C36 H36 120.6
C39 C38 C37 118.7(9)
C39 C38 H38 120.6
C37 C38 H38 120.6
C11 C10 C9 119.4(8)
C11 C10 H10 120.3
C9 C10 H10 120.3
C36 C37 C38 119.9(8)
C36 C37 H37 120.0
C38 C37 H37 120.0

loop_
_geom_bond_atom_site_label_1
_geom_bond_atom_site_label_2
_geom_bond_distance
Os1 N1 1.972(6)
Os1 O1 2.015(5)
Os1 N5 2.050(6)
Os1 N4 2.059(6)
Os1 N2 2.068(6)
Os1 N3 2.081(7)
Os2 N6 1.995(6)
Os2 O2 2.004(5)
Os2 N9 2.031(7)
Os2 N7 2.058(6)
Os2 N10 2.062(6)
Os2 N8 2.068(6)
Cl2 O10 1.414(12)
Cl2 O8 1.414(10)
Cl2 O7 1.428(13)
Cl2 O9 1.521(14)
Cl1 O3 1.427(6)
Cl1 O5 1.437(6)
Cl1 O4 1.443(6)
Cl1 O6 1.446(6)
O2 C6 1.314(9)
O1 C13 1.308(8)
N1 C1 1.352(9)
N1 H1 0.8800
N6 C4 1.334(10)
N6 H6 0.8800
N5 C25 1.342(10)
N5 C29 1.377(10)
N3 C15 1.355(10)
N3 C19 1.363(10)
N7 C35 1.346(10)
N7 C39 1.370(10)
N9 C45 1.356(10)
N9 C49 1.388(9)
N8 C44 1.359(10)
N8 C40 1.375(10)
N2 C24 1.350(10)
N2 C20 1.362(10)
N4 C34 1.340(9)
N4 C30 1.375(9)
N10 C54 1.351(10)
N10 C50 1.373(10)
N11 C56 1.110(13)
N12 C58 1.107(16)
C11 C10 1.369(11)
C11 C12 1.397(11)
C11 H11 0.9500
C4 C5 1.435(10)
C4 C3 1.439(11)
C5 C6 1.426(10)
C5 C14 1.450(10)
C1 C14 1.438(10)
C1 C2 1.447(10)
C16 C17 1.380(11)
C16 C15 1.390(11)
C16 H16 0.9500
C14 C13 1.423(10)
C12 C7 1.402(10)
C12 C13 1.463(10)
C7 C8 1.398(10)
C7 C6 1.462(10)
C3 C2 1.315(11)
C3 H3 0.9500
C34 C33 1.384(11)
C34 H34 0.9500
C15 H15 0.9500
C17 C18 1.375(11)
C17 H17 0.9500
C55 C56 1.463(15)
C55 H55A 0.9800
C55 H55B 0.9800
C55 H55C 0.9800
C2 H2 0.9500
C19 C18 1.399(11)
C19 C20 1.480(10)
C49 C48 1.382(11)
C49 C50 1.459(11)
C18 H18 0.9500
C58 C57 1.42(2)
C47 C46 1.366(12)
C47 C48 1.394(11)
C47 H47 0.9500
C26 C27 1.382(11)
C26 C25 1.387(11)
C26 H26 0.9500
C44 C43 1.358(11)
C44 H44 0.9500
C20 C21 1.371(10)
C45 C46 1.378(11)
C45 H45 0.9500
C8 C9 1.366(12)
C8 H8 0.9500
C42 C43 1.358(12)
C42 C41 1.388(12)
C42 H42 0.9500
C50 C51 1.385(11)
C43 H43 0.9500
C9 C10 1.406(12)
C9 H9 0.9500
C29 C28 1.380(10)
C29 C30 1.467(11)
C35 C36 1.384(12)
C35 H35 0.9500
C48 H48 0.9500
C27 C28 1.385(12)
C27 H27 0.9500
C32 C33 1.378(11)
C32 C31 1.385(12)
C32 H32 0.9500
C22 C23 1.370(12)
C22 C21 1.398(11)
C22 H22 0.9500
C46 H46 0.9500
C33 H33 0.9500
C54 C53 1.378(12)
C54 H54 0.9500
C25 H25 0.9500
C28 H28 0.9500
C39 C38 1.370(11)
C39 C40 1.475(11)
C40 C41 1.391(11)
C30 C31 1.395(11)
C52 C51 1.390(12)
C52 C53 1.395(13)
C52 H52 0.9500
C53 H53 0.9500
C51 H51 0.9500
C31 H31 0.9500
C57 H57A 0.9800
C57 H57B 0.9800
C57 H57C 0.9800
C21 H21 0.9500
C24 C23 1.377(11)
C24 H24 0.9500
C23 H23 0.9500
C41 H41 0.9500
C36 C37 1.368(14)
C36 H36 0.9500
C38 C37 1.396(13)
C38 H38 0.9500
C10 H10 0.9500
C37 H37 0.9500

loop_
_geom_hbond_atom_site_label_D
_geom_hbond_atom_site_label_H
_geom_hbond_atom_site_label_A
_geom_hbond_distance_DH
_geom_hbond_distance_HA
_geom_hbond_distance_DA
_geom_hbond_angle_DHA
_geom_hbond_site_symmetry_A
N1 H1 N12 0.88 2.39 3.153(15) 144.8 2_666

loop_
_geom_torsion_atom_site_label_1
_geom_torsion_atom_site_label_2
_geom_torsion_atom_site_label_3
_geom_torsion_atom_site_label_4
_geom_torsion
N6 Os2 O2 C6 -16.7(6)
N9 Os2 O2 C6 -119(3)
N7 Os2 O2 C6 79.4(6)
N10 Os2 O2 C6 -105.5(6)
N8 Os2 O2 C6 158.1(6)
N1 Os1 O1 C13 -4.5(6)
N5 Os1 O1 C13 -74.5(17)
N4 Os1 O1 C13 -97.8(6)
N2 Os1 O1 C13 89.3(6)
N3 Os1 O1 C13 166.7(6)
O1 Os1 N1 C1 13.0(6)
N5 Os1 N1 C1 -174.6(7)
N4 Os1 N1 C1 106.3(7)
N2 Os1 N1 C1 -77.1(7)
N3 Os1 N1 C1 -70.2(17)
O2 Os2 N6 C4 9.0(7)
N9 Os2 N6 C4 -175.0(7)
N7 Os2 N6 C4 -77.2(7)
N10 Os2 N6 C4 106.2(7)
N8 Os2 N6 C4 -35(2)
N1 Os1 N5 C25 84.8(6)
O1 Os1 N5 C25 154.6(14)
N4 Os1 N5 C25 178.4(7)
N2 Os1 N5 C25 -9.0(7)
N3 Os1 N5 C25 -86.7(6)
N1 Os1 N5 C29 -90.1(6)
O1 Os1 N5 C29 -20.3(19)
N4 Os1 N5 C29 3.5(5)
N2 Os1 N5 C29 176.1(6)
N3 Os1 N5 C29 98.5(6)
N1 Os1 N3 C15 167.6(13)
O1 Os1 N3 C15 84.7(6)
N5 Os1 N3 C15 -88.2(6)
N4 Os1 N3 C15 -8.9(6)
N2 Os1 N3 C15 174.6(6)
N1 Os1 N3 C19 -11.4(18)
O1 Os1 N3 C19 -94.4(5)
N5 Os1 N3 C19 92.7(5)
N4 Os1 N3 C19 172.0(5)
N2 Os1 N3 C19 -4.5(5)
N6 Os2 N7 C35 -6.1(7)
O2 Os2 N7 C35 -93.0(6)
N9 Os2 N7 C35 88.3(7)
N10 Os2 N7 C35 140(2)
N8 Os2 N7 C35 178.9(7)
N6 Os2 N7 C39 171.7(6)
O2 Os2 N7 C39 84.8(6)
N9 Os2 N7 C39 -93.9(6)
N10 Os2 N7 C39 -42(3)
N8 Os2 N7 C39 -3.3(6)
N6 Os2 N9 C45 88.9(6)
O2 Os2 N9 C45 -169(3)
N7 Os2 N9 C45 -7.5(6)
N10 Os2 N9 C45 177.3(6)
N8 Os2 N9 C45 -86.3(6)
N6 Os2 N9 C49 -92.7(5)
O2 Os2 N9 C49 9(3)
N7 Os2 N9 C49 170.9(5)
N10 Os2 N9 C49 -4.3(5)
N8 Os2 N9 C49 92.1(5)
N6 Os2 N8 C44 135.4(18)
O2 Os2 N8 C44 91.1(7)
N9 Os2 N8 C44 -84.9(7)
N7 Os2 N8 C44 178.0(7)
N10 Os2 N8 C44 -5.8(7)
N6 Os2 N8 C40 -39(2)
O2 Os2 N8 C40 -83.6(6)
N9 Os2 N8 C40 100.4(6)
N7 Os2 N8 C40 3.3(5)
N10 Os2 N8 C40 179.5(6)
N1 Os1 N2 C24 4.0(6)
O1 Os1 N2 C24 -83.4(6)
N5 Os1 N2 C24 94.3(6)
N4 Os1 N2 C24 159.3(15)
N3 Os1 N2 C24 -175.0(6)
N1 Os1 N2 C20 -175.9(5)
O1 Os1 N2 C20 96.7(5)
N5 Os1 N2 C20 -85.5(5)
N4 Os1 N2 C20 -20.6(19)
N3 Os1 N2 C20 5.2(5)
N1 Os1 N4 C34 -94.7(6)
O1 Os1 N4 C34 -7.1(6)
N5 Os1 N4 C34 176.1(7)
N2 Os1 N4 C34 110.0(16)
N3 Os1 N4 C34 84.8(6)
N1 Os1 N4 C30 88.3(6)
O1 Os1 N4 C30 175.8(6)
N5 Os1 N4 C30 -0.9(6)
N2 Os1 N4 C30 -67.1(18)
N3 Os1 N4 C30 -92.2(6)
N6 Os2 N10 C54 -82.7(6)
O2 Os2 N10 C54 4.3(6)
N9 Os2 N10 C54 -176.6(6)
N7 Os2 N10 C54 131(2)
N8 Os2 N10 C54 92.7(6)
N6 Os2 N10 C50 98.0(5)
O2 Os2 N10 C50 -174.9(5)
N9 Os2 N10 C50 4.1(5)
N7 Os2 N10 C50 -49(3)
N8 Os2 N10 C50 -86.6(5)
Os2 N6 C4 C5 -1.4(11)
Os2 N6 C4 C3 176.7(5)
N6 C4 C5 C6 -4.0(11)
C3 C4 C5 C6 177.9(7)
N6 C4 C5 C14 178.5(7)
C3 C4 C5 C14 0.3(10)
Os1 N1 C1 C14 -13.0(11)
Os1 N1 C1 C2 164.8(5)
N1 C1 C14 C13 0.4(11)
C2 C1 C14 C13 -177.4(7)
N1 C1 C14 C5 -178.4(6)
C2 C1 C14 C5 3.9(10)
C6 C5 C14 C13 0.2(10)
C4 C5 C14 C13 177.8(6)
C6 C5 C14 C1 178.9(6)
C4 C5 C14 C1 -3.5(10)
C10 C11 C12 C7 -1.1(12)
C10 C11 C12 C13 -178.2(7)
C11 C12 C7 C8 2.3(11)
C13 C12 C7 C8 179.4(7)
C11 C12 C7 C6 -174.9(7)
C13 C12 C7 C6 2.2(10)
N6 C4 C3 C2 -175.6(8)
C5 C4 C3 C2 2.6(12)
C30 N4 C34 C33 -0.6(12)
Os1 N4 C34 C33 -177.6(6)
Os1 O1 C13 C14 -4.2(10)
Os1 O1 C13 C12 173.7(4)
C1 C14 C13 O1 8.2(11)
C5 C14 C13 O1 -173.0(6)
C1 C14 C13 C12 -169.6(6)
C5 C14 C13 C12 9.1(10)
C11 C12 C13 O1 -11.4(9)
C7 C12 C13 O1 171.5(6)
C11 C12 C13 C14 166.7(7)
C7 C12 C13 C14 -10.3(10)
C19 N3 C15 C16 -2.2(11)
Os1 N3 C15 C16 178.7(5)
C17 C16 C15 N3 0.9(12)
C15 C16 C17 C18 1.2(11)
Os2 O2 C6 C5 17.3(10)
Os2 O2 C6 C7 -161.0(5)
C4 C5 C6 O2 -4.1(11)
C14 C5 C6 O2 173.5(7)
C4 C5 C6 C7 174.1(7)
C14 C5 C6 C7 -8.4(10)
C8 C7 C6 O2 8.4(10)
C12 C7 C6 O2 -174.5(6)
C8 C7 C6 C5 -169.9(7)
C12 C7 C6 C5 7.2(11)
C4 C3 C2 C1 -2.3(12)
N1 C1 C2 C3 -178.9(7)
C14 C1 C2 C3 -1.0(11)
C15 N3 C19 C18 1.6(10)
Os1 N3 C19 C18 -179.3(5)
C15 N3 C19 C20 -175.9(6)
Os1 N3 C19 C20 3.2(8)
C45 N9 C49 C48 2.6(10)
Os2 N9 C49 C48 -175.9(6)
C45 N9 C49 C50 -177.7(6)
Os2 N9 C49 C50 3.8(8)
C16 C17 C18 C19 -1.8(11)
N3 C19 C18 C17 0.4(11)
C20 C19 C18 C17 177.6(7)
C40 N8 C44 C43 -1.6(12)
Os2 N8 C44 C43 -176.2(6)
C24 N2 C20 C21 -4.9(10)
Os1 N2 C20 C21 175.0(6)
C24 N2 C20 C19 175.1(6)
Os1 N2 C20 C19 -5.0(8)
N3 C19 C20 N2 1.1(9)
C18 C19 C20 N2 -176.3(7)
N3 C19 C20 C21 -178.9(7)
C18 C19 C20 C21 3.7(11)
C49 N9 C45 C46 1.5(11)
Os2 N9 C45 C46 179.9(6)
C12 C7 C8 C9 -2.2(12)
C6 C7 C8 C9 174.9(8)
C54 N10 C50 C51 1.6(11)
Os2 N10 C50 C51 -179.1(6)
C54 N10 C50 C49 177.3(7)
Os2 N10 C50 C49 -3.3(8)
C48 C49 C50 N10 179.4(7)
N9 C49 C50 N10 -0.3(9)
C48 C49 C50 C51 -5.1(12)
N9 C49 C50 C51 175.2(7)
C41 C42 C43 C44 1.6(13)
N8 C44 C43 C42 0.5(13)
C7 C8 C9 C10 1.0(15)
C25 N5 C29 C28 0.8(12)
Os1 N5 C29 C28 176.1(7)
C25 N5 C29 C30 179.4(7)
Os1 N5 C29 C30 -5.3(9)
C39 N7 C35 C36 0.6(12)
Os2 N7 C35 C36 178.4(6)
N9 C49 C48 C47 -4.1(12)
C50 C49 C48 C47 176.2(7)
C46 C47 C48 C49 1.4(12)
C25 C26 C27 C28 -0.2(13)
C48 C47 C46 C45 2.6(12)
N9 C45 C46 C47 -4.2(12)
C31 C32 C33 C34 2.2(14)
N4 C34 C33 C32 -0.8(13)
C50 N10 C54 C53 -0.6(12)
Os2 N10 C54 C53 -179.8(6)
C29 N5 C25 C26 0.2(12)
Os1 N5 C25 C26 -174.6(6)
C27 C26 C25 N5 -0.4(13)
N5 C29 C28 C27 -1.4(13)
C30 C29 C28 C27 -179.8(8)
C26 C27 C28 C29 1.1(14)
C35 N7 C39 C38 -1.4(12)
Os2 N7 C39 C38 -179.3(6)
C35 N7 C39 C40 -179.2(7)
Os2 N7 C39 C40 2.8(9)
C44 N8 C40 C41 0.5(11)
Os2 N8 C40 C41 175.8(6)
C44 N8 C40 C39 -178.0(7)
Os2 N8 C40 C39 -2.8(9)
N7 C39 C40 N8 0.0(10)
C38 C39 C40 N8 -177.7(8)
N7 C39 C40 C41 -178.5(8)
C38 C39 C40 C41 3.7(13)
C34 N4 C30 C31 0.7(12)
Os1 N4 C30 C31 178.0(7)
C34 N4 C30 C29 -178.9(7)
Os1 N4 C30 C29 -1.6(9)
N5 C29 C30 N4 4.5(11)
C28 C29 C30 N4 -176.9(8)
N5 C29 C30 C31 -175.0(8)
C28 C29 C30 C31 3.5(14)
N10 C54 C53 C52 -0.4(13)
C51 C52 C53 C54 0.3(12)
N10 C50 C51 C52 -1.7(12)
C49 C50 C51 C52 -177.0(7)
C53 C52 C51 C50 0.7(12)
C33 C32 C31 C30 -2.2(15)
N4 C30 C31 C32 0.7(14)
C29 C30 C31 C32 -179.8(9)
N2 C20 C21 C22 5.2(11)
C19 C20 C21 C22 -174.8(7)
C23 C22 C21 C20 -1.6(12)
C20 N2 C24 C23 1.2(11)
Os1 N2 C24 C23 -178.7(6)
C21 C22 C23 C24 -2.0(12)
N2 C24 C23 C22 2.3(12)
C43 C42 C41 C40 -2.6(13)
N8 C40 C41 C42 1.5(13)
C39 C40 C41 C42 180.0(8)
N7 C35 C36 C37 -0.5(13)
N7 C39 C38 C37 2.0(12)
C40 C39 C38 C37 179.6(8)
C12 C11 C10 C9 -0.1(14)
C8 C9 C10 C11 0.2(16)
C35 C36 C37 C38 1.0(14)
C39 C38 C37 C36 -1.7(13)

loop_
_platon_squeeze_void_nr
_platon_squeeze_void_average_x
_platon_squeeze_void_average_y
_platon_squeeze_void_average_z
_platon_squeeze_void_volume
_platon_squeeze_void_count_electrons
_platon_squeeze_void_content
1 0.000 0.000 0.000 87 38 ' '
2 0.500 1.000 0.500 357 110 ' '
